data_1520480
loop_
_publ_author_name
'Tizzard, G.'
'Threlfall, T.'
'Ling, S.'
'Coles, S.'

_publ_section_title
;
 (E)-3,5-difluoro-N-(4-fluorobenzylidene)aniline
;
_journal_name_full 'Crystal Structure Report Archive'
_journal_page_first 1423
_journal_year 2010
_chemical_formula_sum 'C13 H0 F3 N'
_chemical_formula_weight 227.14
_space_group_IT_number 19
_symmetry_space_group_name_Hall 'P 2ac 2ab'
_symmetry_space_group_name_H-M 'P 21 21 21'
_atom_sites_solution_hydrogens geom
_atom_sites_solution_primary direct
_atom_sites_solution_secondary difmap
_cell_angle_alpha 90.00
_cell_angle_beta 90.00
_cell_angle_gamma 90.00
_cell_formula_units_Z 4
_cell_length_a 6.2066(3)
_cell_length_b 7.7799(4)
_cell_length_c 21.3938(11)
_cell_measurement_temperature 296(2)
_cell_volume 1033.04(9)
_computing_structure_refinement 'SHELXL-97 (Sheldrick, 2008)'
_diffrn_ambient_temperature 296(2)
_diffrn_measured_fraction_theta_full 0.997
_diffrn_measured_fraction_theta_max 0.997
_diffrn_radiation_monochromator graphite
_diffrn_radiation_source 'fine-focus sealed tube'
_diffrn_radiation_type MoK\a
_diffrn_radiation_wavelength 0.71073
_diffrn_reflns_av_R_equivalents 0.0556
_diffrn_reflns_av_sigmaI/netI 0.0396
_diffrn_reflns_limit_h_max 7
_diffrn_reflns_limit_h_min -7
_diffrn_reflns_limit_k_max 9
_diffrn_reflns_limit_k_min -8
_diffrn_reflns_limit_l_max 25
_diffrn_reflns_limit_l_min -21
_diffrn_reflns_number 11614
_diffrn_reflns_theta_full 24.98
_diffrn_reflns_theta_max 24.98
_diffrn_reflns_theta_min 3.24
_exptl_absorpt_coefficient_mu 0.125
_exptl_absorpt_correction_T_max 0.9925
_exptl_absorpt_correction_T_min 0.9610
_exptl_crystal_density_diffrn 1.460
_exptl_crystal_density_method 'not measured'
_exptl_crystal_F_000 448
_exptl_crystal_size_max 0.32
_exptl_crystal_size_mid 0.28
_exptl_crystal_size_min 0.06
_refine_diff_density_max 0.699
_refine_diff_density_min -0.372
_refine_diff_density_rms 0.074
_refine_ls_abs_structure_details 'Flack H D (1983), Acta Cryst. A39, 876-881'
_refine_ls_abs_structure_Flack -0.1(13)
_refine_ls_extinction_method none
_refine_ls_goodness_of_fit_ref 0.836
_refine_ls_hydrogen_treatment mixed
_refine_ls_matrix_type full
_refine_ls_number_parameters 154
_refine_ls_number_reflns 1816
_refine_ls_number_restraints 0
_refine_ls_restrained_S_all 0.836
_refine_ls_R_factor_all 0.0658
_refine_ls_R_factor_gt 0.0551
_refine_ls_shift/su_max 0.000
_refine_ls_shift/su_mean 0.000
_refine_ls_structure_factor_coef Fsqd
_refine_ls_weighting_details 'calc w=1/[\s^2^(Fo^2^)+(0.1465P)^2^+0.6984P] where P=(Fo^2^+2Fc^2^)/3'
_refine_ls_weighting_scheme calc
_refine_ls_wR_factor_gt 0.1515
_refine_ls_wR_factor_ref 0.1655
_reflns_number_gt 1540
_reflns_number_total 1816
_reflns_threshold_expression >2\s(I)
_cod_data_source_file eCrystal-1423.cif
_cod_data_source_block 2010sl0005a
_cod_depositor_comments
;
Citation :
Tizzard, G and Threlfall, T and Ling, S and Coles, S (2010) 
University of Southampton, Crystal Structure Report Archive. 
(doi:10.5258/ecrystals/1423)

More at:
http://ecrystals.chem.soton.ac.uk/1423/
;
_cod_database_code 1520480

loop_
_symmetry_equiv_pos_as_xyz
'x, y, z'
'-x+1/2, -y, z+1/2'
'-x, y+1/2, -z+1/2'
'x+1/2, -y+1/2, -z'

loop_
_atom_site_label
_atom_site_type_symbol
_atom_site_fract_x
_atom_site_fract_y
_atom_site_fract_z
_atom_site_U_iso_or_equiv
_atom_site_adp_type
_atom_site_occupancy
_atom_site_symmetry_multiplicity
_atom_site_calc_flag
_atom_site_refinement_flags
_atom_site_disorder_assembly
_atom_site_disorder_group
F1 F 0.2826(4) 0.7639(3) 0.15349(9) 0.0409(6) Uani 1 1 d . . .
F2 F -0.2710(3) 0.0468(3) -0.30505(9) 0.0381(6) Uani 1 1 d . . .
F3 F -0.0963(3) 0.6050(3) 0.14222(9) 0.0455(6) Uani 1 1 d . . .
N1 N 0.1218(4) 0.3642(4) -0.05614(12) 0.0274(6) Uani 1 1 d . . .
C1 C -0.2224(5) 0.1237(4) -0.25005(15) 0.0286(7) Uani 1 1 d . . .
C2 C -0.0620(5) 0.3732(4) -0.08207(14) 0.0264(7) Uani 1 1 d . . .
H2 H -0.1668 0.4415 -0.0634 0.032 Uiso 1 1 calc R . .
C3 C -0.1173(5) 0.2828(4) -0.13916(15) 0.0254(7) Uani 1 1 d . . .
C4 C 0.1562(5) 0.4633(4) -0.00100(14) 0.0274(7) Uani 1 1 d . . .
C5 C 0.0008(6) 0.4807(4) 0.04569(15) 0.0295(8) Uani 1 1 d . . .
H5 H -0.1309 0.4243 0.0427 0.035 Uiso 1 1 calc R . .
C6 C 0.0475(6) 0.5844(4) 0.09677(14) 0.0294(8) Uani 1 1 d . . .
C7 C -0.0197(6) 0.0967(4) -0.22522(14) 0.0282(7) Uani 1 1 d . . .
H7 H 0.0788 0.0254 -0.2453 0.034 Uiso 1 1 calc R . .
C8 C 0.0332(5) 0.1783(4) -0.16968(14) 0.0266(7) Uani 1 1 d . . .
H8 H 0.1697 0.1636 -0.1526 0.032 Uiso 1 1 calc R . .
C9 C 0.2466(6) 0.6662(4) 0.10244(15) 0.0314(8) Uani 1 1 d . . .
C10 C -0.3218(5) 0.3043(4) -0.16556(15) 0.0269(7) Uani 1 1 d . . .
H10 H -0.4232 0.3725 -0.1453 0.032 Uiso 1 1 calc R . .
C11 C -0.3752(5) 0.2248(4) -0.22169(15) 0.0293(7) Uani 1 1 d . . .
H11 H -0.5106 0.2397 -0.2395 0.035 Uiso 1 1 calc R . .
C12 C 0.4010(6) 0.6455(4) 0.05780(16) 0.0322(8) Uani 1 1 d . . .
H12 H 0.5341 0.6992 0.0619 0.039 Uiso 1 1 calc R . .
C13 C 0.3569(5) 0.5425(4) 0.00581(16) 0.0301(7) Uani 1 1 d . . .
H13 H 0.4622 0.5265 -0.0246 0.036 Uiso 1 1 calc R . .

loop_
_atom_site_aniso_label
_atom_site_aniso_U_11
_atom_site_aniso_U_22
_atom_site_aniso_U_33
_atom_site_aniso_U_23
_atom_site_aniso_U_13
_atom_site_aniso_U_12
F1 0.0501(13) 0.0348(11) 0.0379(11) -0.0106(9) -0.0111(9) -0.0041(9)
F2 0.0377(12) 0.0426(12) 0.0342(10) -0.0098(9) -0.0045(9) -0.0041(9)
F3 0.0456(12) 0.0532(13) 0.0378(11) -0.0081(11) 0.0089(10) -0.0037(11)
N1 0.0236(13) 0.0321(14) 0.0264(13) 0.0005(12) 0.0008(11) 0.0010(12)
C1 0.0337(17) 0.0277(16) 0.0244(15) 0.0002(14) -0.0001(14) -0.0065(14)
C2 0.0259(16) 0.0255(15) 0.0278(16) 0.0021(14) 0.0031(13) 0.0018(14)
C3 0.0247(16) 0.0234(15) 0.0280(16) 0.0053(13) 0.0004(13) -0.0007(14)
C4 0.0313(18) 0.0249(15) 0.0261(16) 0.0021(14) -0.0018(13) 0.0035(13)
C5 0.0286(17) 0.0309(17) 0.0289(17) 0.0042(13) -0.0019(14) -0.0034(15)
C6 0.0359(18) 0.0305(18) 0.0219(15) -0.0005(13) 0.0010(14) 0.0007(14)
C7 0.0293(17) 0.0282(17) 0.0272(16) 0.0012(13) 0.0036(13) 0.0013(14)
C8 0.0234(15) 0.0309(17) 0.0257(16) 0.0012(14) 0.0006(13) 0.0014(13)
C9 0.0374(18) 0.0267(17) 0.0300(17) -0.0027(13) -0.0107(15) 0.0001(14)
C10 0.0257(16) 0.0282(17) 0.0266(15) -0.0024(14) 0.0009(13) 0.0028(13)
C11 0.0223(15) 0.0366(18) 0.0291(16) 0.0003(14) -0.0026(13) -0.0015(15)
C12 0.0298(18) 0.0307(17) 0.0360(18) 0.0040(15) -0.0075(14) -0.0011(15)
C13 0.0224(17) 0.0336(17) 0.0344(17) 0.0029(15) 0.0013(14) 0.0038(14)

loop_
_atom_type_symbol
_atom_type_description
_atom_type_scat_dispersion_real
_atom_type_scat_dispersion_imag
_atom_type_scat_source
C C 0.0033 0.0016 'International Tables Vol C Tables 4.2.6.8 and 6.1.1.4'
H H 0.0000 0.0000 'International Tables Vol C Tables 4.2.6.8 and 6.1.1.4'
N N 0.0061 0.0033 'International Tables Vol C Tables 4.2.6.8 and 6.1.1.4'
F F 0.0171 0.0103 'International Tables Vol C Tables 4.2.6.8 and 6.1.1.4'

loop_
_geom_angle_atom_site_label_1
_geom_angle_atom_site_label_2
_geom_angle_atom_site_label_3
_geom_angle
_geom_angle_site_symmetry_1
_geom_angle_site_symmetry_3
C2 N1 C4 117.8(3) . .
F2 C1 C11 118.9(3) . .
F2 C1 C7 118.0(3) . .
C11 C1 C7 123.1(3) . .
N1 C2 C3 123.6(3) . .
N1 C2 H2 118.2 . .
C3 C2 H2 118.2 . .
C8 C3 C10 119.1(3) . .
C8 C3 C2 121.1(3) . .
C10 C3 C2 119.8(3) . .
C5 C4 C13 119.9(3) . .
C5 C4 N1 122.8(3) . .
C13 C4 N1 117.3(3) . .
C4 C5 C6 118.4(3) . .
C4 C5 H5 120.8 . .
C6 C5 H5 120.8 . .
F3 C6 C9 118.4(3) . .
F3 C6 C5 120.3(3) . .
C9 C6 C5 121.2(3) . .
C1 C7 C8 118.4(3) . .
C1 C7 H7 120.8 . .
C8 C7 H7 120.8 . .
C7 C8 C3 120.5(3) . .
C7 C8 H8 119.8 . .
C3 C8 H8 119.7 . .
F1 C9 C12 121.2(3) . .
F1 C9 C6 118.3(3) . .
C12 C9 C6 120.5(3) . .
C11 C10 C3 120.8(3) . .
C11 C10 H10 119.6 . .
C3 C10 H10 119.6 . .
C1 C11 C10 118.1(3) . .
C1 C11 H11 120.9 . .
C10 C11 H11 120.9 . .
C9 C12 C13 119.2(3) . .
C9 C12 H12 120.4 . .
C13 C12 H12 120.4 . .
C4 C13 C12 120.7(3) . .
C4 C13 H13 119.7 . .
C12 C13 H13 119.7 . .

loop_
_geom_bond_atom_site_label_1
_geom_bond_atom_site_label_2
_geom_bond_distance
_geom_bond_site_symmetry_2
F1 C9 1.349(4) .
F2 C1 1.354(4) .
F3 C6 1.329(4) .
N1 C2 1.270(4) .
N1 C4 1.425(4) .
C1 C11 1.373(5) .
C1 C7 1.382(5) .
C2 C3 1.450(4) .
C2 H2 0.9300 .
C3 C8 1.400(4) .
C3 C10 1.399(4) .
C4 C5 1.395(5) .
C4 C13 1.397(5) .
C5 C6 1.389(5) .
C5 H5 0.9300 .
C6 C9 1.395(5) .
C7 C8 1.387(4) .
C7 H7 0.9300 .
C8 H8 0.9300 .
C9 C12 1.362(5) .
C10 C11 1.391(5) .
C10 H10 0.9300 .
C11 H11 0.9300 .
C12 C13 1.398(5) .
C12 H12 0.9300 .
C13 H13 0.9300 .
